data_1569820
loop_
_publ_author_name
'Jing, Jing'
'Yu, Miao'
'Pan, Lei'
'Zhao, Yang'
'Xu, Guo'
'Zhang, Hua-Hong'
'Li, Chen'
'Zhang, Xiao-Peng'

_publ_section_title
;
 Synthesis and Biological Activities of Luminescent 5,6-Membered
 Bis(Metallacyclic) Platinum(II) Complexes
;
_journal_issue 17
_journal_name_full Molecules
_journal_page_first 6369
_journal_paper_doi 10.3390/molecules28176369
_journal_volume 28
_journal_year 2023
_chemical_absolute_configuration unk
_chemical_formula_moiety 'C37 H31 N3 Pt'
_chemical_formula_sum 'C37 H31 N3 Pt'
_chemical_formula_weight 712.74
_space_group_IT_number 4
_space_group_name_Hall 'P 2yb'
_space_group_name_H-M_alt 'P 1 21 1'
_symmetry_cell_setting monoclinic
_symmetry_space_group_name_H-M 'P 1 21 1'
_atom_sites_solution_hydrogens geom
_atom_sites_solution_primary direct
_atom_sites_solution_secondary difmap
_audit_creation_method SHELXL-97
_cell_angle_alpha 90.00
_cell_angle_beta 91.2660(10)
_cell_angle_gamma 90.00
_cell_formula_units_Z 4
_cell_length_a 11.8935(3)
_cell_length_b 13.8385(4)
_cell_length_c 17.6968(5)
_cell_measurement_reflns_used 9882
_cell_measurement_temperature 193(2)
_cell_measurement_theta_max 60.5
_cell_measurement_theta_min 3.528
_cell_volume 2911.97(14)
_computing_cell_refinement 'Bruker SMART'
_computing_data_collection 'Bruker SMART'
_computing_data_reduction 'Bruker SAINT'
_computing_molecular_graphics 'Bruker SHELXTL'
_computing_publication_material 'Bruker SHELXTL'
_computing_structure_refinement 'Bruker SHELXTL'
_computing_structure_solution 'Bruker SHELXTL'
_diffrn_ambient_temperature 193(2)
_diffrn_measured_fraction_theta_full 0.991
_diffrn_measured_fraction_theta_max 0.991
_diffrn_measurement_device_type 'CCD area detector'
_diffrn_measurement_method 'phi and omega scans'
_diffrn_radiation_monochromator graphite
_diffrn_radiation_source 'fine-focus sealed tube'
_diffrn_radiation_type MoK\a
_diffrn_radiation_wavelength 0.71073
_diffrn_reflns_av_R_equivalents 0.0453
_diffrn_reflns_av_sigmaI/netI 0.0613
_diffrn_reflns_limit_h_max 14
_diffrn_reflns_limit_h_min -11
_diffrn_reflns_limit_k_max 16
_diffrn_reflns_limit_k_min -15
_diffrn_reflns_limit_l_max 21
_diffrn_reflns_limit_l_min -20
_diffrn_reflns_number 17628
_diffrn_reflns_theta_full 25.00
_diffrn_reflns_theta_max 25.00
_diffrn_reflns_theta_min 1.71
_exptl_absorpt_coefficient_mu 4.849
_exptl_absorpt_correction_T_max 0.3449
_exptl_absorpt_correction_T_min 0.2667
_exptl_absorpt_correction_type multi-scan
_exptl_absorpt_process_details SADABS,Bruker,2000
_exptl_crystal_colour yellow
_exptl_crystal_density_diffrn 1.626
_exptl_crystal_density_method 'not measured'
_exptl_crystal_description block
_exptl_crystal_F_000 1408
_exptl_crystal_size_max 0.29
_exptl_crystal_size_mid 0.26
_exptl_crystal_size_min 0.22
_refine_diff_density_max 1.133
_refine_diff_density_min -1.956
_refine_diff_density_rms 0.133
_refine_ls_abs_structure_details 'Flack H D (1983), Acta Cryst. A39, 876-881'
_refine_ls_abs_structure_Flack 0.153(11)
_refine_ls_extinction_method none
_refine_ls_goodness_of_fit_ref 1.045
_refine_ls_hydrogen_treatment mixed
_refine_ls_matrix_type full
_refine_ls_number_parameters 743
_refine_ls_number_reflns 9510
_refine_ls_number_restraints 799
_refine_ls_restrained_S_all 1.006
_refine_ls_R_factor_all 0.0414
_refine_ls_R_factor_gt 0.0346
_refine_ls_shift/su_max 0.002
_refine_ls_shift/su_mean 0.000
_refine_ls_structure_factor_coef Fsqd
_refine_ls_weighting_details 'calc w=1/[\s^2^(Fo^2^)+(0.0446P)^2^+2.9770P] where P=(Fo^2^+2Fc^2^)/3'
_refine_ls_weighting_scheme calc
_refine_ls_wR_factor_gt 0.0932
_refine_ls_wR_factor_ref 0.0970
_reflns_number_gt 8293
_reflns_number_total 9510
_reflns_threshold_expression >2sigma(I)
_cod_data_source_file (-)-3.cif
_cod_data_source_block 220811lu_lgpz_040300_zcs_0m
_cod_depositor_comments
;
The following automatic conversions were performed:

data item '_symmetry_cell_setting' value 'Monoclinic' was changed to
'monoclinic' in accordance with the
/home/data/users/saulius/crontab/automatic-downloads/current/MDPI/lib/dictionaries/cif_core.dic
dictionary named 'cif_core.dic' version 2.4.2 last updated on
2011-04-26.

Automatic conversion script
Id: cif_fix_values 8170 2020-07-09 18:12:32Z antanas 
;
_cod_original_sg_symbol_H-M 'P2(1)   '
_cod_database_code 1569820

loop_
_symmetry_equiv_pos_as_xyz
'x, y, z'
'-x, y+1/2, -z'

loop_
_atom_site_label
_atom_site_type_symbol
_atom_site_fract_x
_atom_site_fract_y
_atom_site_fract_z
_atom_site_U_iso_or_equiv
_atom_site_adp_type
_atom_site_occupancy
_atom_site_symmetry_multiplicity
_atom_site_calc_flag
_atom_site_refinement_flags
_atom_site_disorder_assembly
_atom_site_disorder_group
C1 C 0.2269(7) 0.1245(7) 0.0329(5) 0.0138(18) Uani 1 1 d U . .
C2 C 0.0336(7) 0.2816(8) 0.1702(5) 0.019(2) Uani 1 1 d U . .
C3 C 0.2757(7) 0.4688(7) 0.9687(5) 0.0145(19) Uani 1 1 d U . .
C4 C 0.4685(7) 0.3158(7) 0.8285(5) 0.018(2) Uani 1 1 d U . .
C5 C 0.0077(8) 0.3596(8) 0.0156(5) 0.025(2) Uani 1 1 d U . .
H5 H 0.0003 0.3799 0.0665 0.030 Uiso 1 1 calc R . .
C6 C -0.0456(8) 0.4148(8) -0.0410(6) 0.028(2) Uani 1 1 d U . .
H6 H -0.0911 0.4690 -0.0292 0.033 Uiso 1 1 calc R . .
C7 C -0.0292(7) 0.3873(10) -0.1140(5) 0.026(2) Uani 1 1 d U . .
H7 H -0.0634 0.4234 -0.1539 0.031 Uiso 1 1 calc R . .
C8 C 0.0348(7) 0.3100(8) -0.1304(5) 0.020(2) Uani 1 1 d U . .
H8 H 0.0476 0.2941 -0.1818 0.024 Uiso 1 1 calc R . .
C9 C 0.0840(7) 0.2509(7) -0.0711(5) 0.0166(19) Uani 1 1 d U . .
C10 C 0.1330(8) 0.1433(7) -0.1703(5) 0.0167(18) Uani 1 1 d U . .
C11 C 0.0474(7) 0.0845(7) -0.1944(5) 0.020(2) Uani 1 1 d U . .
H11 H -0.0043 0.0595 -0.1591 0.025 Uiso 1 1 calc R . .
C12 C 0.0359(8) 0.0609(9) -0.2710(6) 0.035(2) Uani 1 1 d U . .
H12 H -0.0274 0.0248 -0.2885 0.042 Uiso 1 1 calc R . .
C13 C 0.1174(9) 0.0906(9) -0.3221(5) 0.036(3) Uani 1 1 d U . .
H13 H 0.1110 0.0740 -0.3741 0.043 Uiso 1 1 calc R . .
C14 C 0.2110(10) 0.1466(9) -0.2939(6) 0.035(3) Uani 1 1 d U . .
H14 H 0.2686 0.1667 -0.3268 0.042 Uiso 1 1 calc R . .
C15 C 0.2160(8) 0.1705(9) -0.2188(5) 0.026(2) Uani 1 1 d U . .
H15 H 0.2782 0.2068 -0.1998 0.031 Uiso 1 1 calc R . .
C16 C 0.2117(7) 0.1067(8) -0.0454(5) 0.0151(18) Uani 1 1 d U . .
C17 C 0.2636(7) 0.0303(8) -0.0771(5) 0.021(2) Uani 1 1 d U . .
H17 H 0.2540 0.0193 -0.1298 0.026 Uiso 1 1 calc R . .
C18 C 0.3299(8) -0.0321(8) -0.0349(5) 0.026(2) Uani 1 1 d U . .
H18 H 0.3661 -0.0840 -0.0597 0.031 Uiso 1 1 calc R . .
C19 C 0.3453(7) -0.0216(8) 0.0415(5) 0.019(2) Uani 1 1 d U . .
H19 H 0.3888 -0.0659 0.0710 0.023 Uiso 1 1 calc R . .
C20 C 0.2929(7) 0.0584(8) 0.0732(5) 0.0133(17) Uani 1 1 d U . .
C21 C 0.3006(7) 0.0794(7) 0.1554(5) 0.017(2) Uani 1 1 d U . .
C22 C 0.3785(7) 0.0380(8) 0.2062(4) 0.0160(19) Uani 1 1 d U . .
H22 H 0.4274 -0.0121 0.1906 0.019 Uiso 1 1 calc R . .
C23 C 0.3825(7) 0.0723(8) 0.2802(5) 0.019(2) Uani 1 1 d U . .
C24 C 0.3062(7) 0.1432(6) 0.3024(5) 0.0170(18) Uani 1 1 d U . .
C25 C 0.2316(7) 0.1773(7) 0.2529(5) 0.0181(18) Uani 1 1 d U . .
H25 H 0.1789 0.2239 0.2695 0.022 Uiso 1 1 calc R . .
C26 C 0.4687(7) 0.0334(9) 0.3384(5) 0.029(2) Uani 1 1 d U . .
H26A H 0.5457 0.0422 0.3194 0.035 Uiso 1 1 calc R . .
H26B H 0.4561 -0.0365 0.3464 0.035 Uiso 1 1 calc R . .
C27 C 0.4565(7) 0.0878(7) 0.4133(4) 0.0363(19) Uani 1 1 d U . .
H27 H 0.5127 0.0696 0.4537 0.044 Uiso 1 1 calc R . .
C28 C 0.4468(8) 0.1983(9) 0.3978(5) 0.040(2) Uani 1 1 d U . .
H28A H 0.4867 0.2205 0.3525 0.048 Uiso 1 1 calc R . .
H28B H 0.4645 0.2396 0.4422 0.048 Uiso 1 1 calc R . .
C29 C 0.3176(7) 0.1786(6) 0.3840(4) 0.0266(16) Uani 1 1 d U . .
H29 H 0.2645 0.2305 0.3999 0.032 Uiso 1 1 calc R . .
C30 C 0.3333(7) 0.0902(7) 0.4388(4) 0.0323(18) Uani 1 1 d U . .
C31 C 0.3222(8) 0.1225(8) 0.5205(4) 0.046(2) Uani 1 1 d U . .
H31A H 0.2438 0.1400 0.5298 0.069 Uiso 1 1 calc R . .
H31B H 0.3706 0.1788 0.5300 0.069 Uiso 1 1 calc R . .
H31C H 0.3451 0.0698 0.5544 0.069 Uiso 1 1 calc R . .
C32 C 0.2607(8) 0.0030(8) 0.4246(6) 0.038(2) Uani 1 1 d U . .
H32A H 0.2651 -0.0159 0.3714 0.057 Uiso 1 1 calc R . .
H32B H 0.1826 0.0185 0.4363 0.057 Uiso 1 1 calc R . .
H32C H 0.2870 -0.0504 0.4567 0.057 Uiso 1 1 calc R . .
C33 C -0.0369(8) 0.3054(8) 0.2139(5) 0.021(2) Uani 1 1 d U . .
C34 C -0.1246(8) 0.3272(7) 0.2678(5) 0.0175(19) Uani 1 1 d U . .
C35 C -0.1016(7) 0.3357(8) 0.3434(5) 0.025(2) Uani 1 1 d U . .
H35 H -0.0262 0.3299 0.3618 0.030 Uiso 1 1 calc R . .
C36 C -0.1877(9) 0.3529(8) 0.3939(5) 0.034(2) Uani 1 1 d U . .
H36 H -0.1697 0.3624 0.4459 0.041 Uiso 1 1 calc R . .
C37 C -0.2970(7) 0.3562(8) 0.3700(6) 0.037(3) Uani 1 1 d U . .
H37 H -0.3553 0.3651 0.4051 0.044 Uiso 1 1 calc R . .
C38 C -0.3219(7) 0.3466(7) 0.2942(5) 0.032(2) Uani 1 1 d U . .
H38 H -0.3980 0.3508 0.2770 0.039 Uiso 1 1 calc R . .
C39 C -0.2371(7) 0.3307(9) 0.2416(5) 0.029(2) Uani 1 1 d U . .
H39 H -0.2553 0.3224 0.1894 0.034 Uiso 1 1 calc R . .
C40 C 0.4967(8) 0.2334(8) 0.9856(5) 0.022(2) Uani 1 1 d U . .
H40 H 0.5067 0.2144 0.9346 0.026 Uiso 1 1 calc R . .
C41 C 0.5455(8) 0.1801(9) 1.0376(6) 0.030(3) Uani 1 1 d U . .
H41 H 0.5886 0.1250 1.0246 0.036 Uiso 1 1 calc R . .
C42 C 0.5319(7) 0.2069(10) 1.1131(5) 0.027(2) Uani 1 1 d U . .
H42 H 0.5671 0.1715 1.1531 0.032 Uiso 1 1 calc R . .
C43 C 0.4668(7) 0.2852(7) 1.1275(5) 0.021(2) Uani 1 1 d U . .
H43 H 0.4546 0.3032 1.1784 0.026 Uiso 1 1 calc R . .
C44 C 0.4176(7) 0.3393(7) 1.0699(5) 0.0155(18) Uani 1 1 d U . .
C45 C 0.3655(8) 0.4476(8) 1.1706(5) 0.020(2) Uani 1 1 d U . .
C46 C 0.4566(8) 0.5009(8) 1.1959(5) 0.027(2) Uani 1 1 d U . .
H46 H 0.5149 0.5187 1.1628 0.032 Uiso 1 1 calc R . .
C47 C 0.4604(9) 0.5273(10) 1.2710(6) 0.040(3) Uani 1 1 d U . .
H47 H 0.5189 0.5686 1.2891 0.048 Uiso 1 1 calc R . .
C48 C 0.3841(10) 0.4962(10) 1.3180(6) 0.043(3) Uani 1 1 d U . .
H48 H 0.3914 0.5129 1.3700 0.052 Uiso 1 1 calc R . .
C49 C 0.2987(10) 0.4431(9) 1.2960(6) 0.035(2) Uani 1 1 d U . .
H49 H 0.2453 0.4230 1.3319 0.042 Uiso 1 1 calc R . .
C50 C 0.2842(9) 0.4148(8) 1.2197(5) 0.025(2) Uani 1 1 d U . .
H50 H 0.2228 0.3759 1.2030 0.030 Uiso 1 1 calc R . .
C51 C 0.2872(7) 0.4813(7) 1.0455(5) 0.0170(19) Uani 1 1 d U . .
C52 C 0.2301(7) 0.5622(8) 1.0801(5) 0.021(2) Uani 1 1 d U . .
H52 H 0.2372 0.5722 1.1331 0.025 Uiso 1 1 calc R . .
C53 C 0.1662(8) 0.6241(9) 1.0370(5) 0.029(3) Uani 1 1 d U . .
H53 H 0.1329 0.6791 1.0595 0.035 Uiso 1 1 calc R . .
C54 C 0.1501(8) 0.6069(8) 0.9611(5) 0.022(2) Uani 1 1 d U . .
H54 H 0.1002 0.6469 0.9325 0.027 Uiso 1 1 calc R . .
C55 C 0.2051(7) 0.5327(8) 0.9260(5) 0.020(2) Uani 1 1 d U . .
C56 C 0.2015(7) 0.5153(7) 0.8450(5) 0.0182(19) Uani 1 1 d U . .
C57 C 0.1290(7) 0.5590(9) 0.7938(5) 0.027(2) Uani 1 1 d U . .
H57 H 0.0740 0.6027 0.8117 0.033 Uiso 1 1 calc R . .
C58 C 0.1341(7) 0.5409(8) 0.7169(5) 0.0204(19) Uani 1 1 d U . .
C59 C 0.2174(7) 0.4779(7) 0.6933(5) 0.0207(18) Uani 1 1 d U . .
C60 C 0.2864(7) 0.4329(8) 0.7481(5) 0.0184(19) Uani 1 1 d U . .
H60 H 0.3422 0.3888 0.7320 0.022 Uiso 1 1 calc R . .
C61 C 0.0538(8) 0.5822(8) 0.6585(5) 0.031(2) Uani 1 1 d U . .
H61A H 0.0516 0.6534 0.6634 0.037 Uiso 1 1 calc R . .
H61B H -0.0228 0.5569 0.6668 0.037 Uiso 1 1 calc R . .
C62 C 0.0917(7) 0.5544(7) 0.5788(4) 0.0359(18) Uani 1 1 d U . .
H62 H 0.0472 0.5838 0.5361 0.043 Uiso 1 1 calc R . .
C63 C 0.2207(8) 0.5673(9) 0.5753(6) 0.043(3) Uani 1 1 d U . .
H63A H 0.2494 0.5726 0.5234 0.052 Uiso 1 1 calc R . .
H63B H 0.2511 0.6193 0.6082 0.052 Uiso 1 1 calc R . .
C64 C 0.2309(7) 0.4669(7) 0.6091(4) 0.0315(18) Uani 1 1 d U . .
H64 H 0.2954 0.4265 0.5923 0.038 Uiso 1 1 calc R . .
C65 C 0.1120(7) 0.4427(7) 0.5731(4) 0.0364(18) Uani 1 1 d U . .
C66 C 0.1210(9) 0.4105(9) 0.4900(5) 0.059(3) Uani 1 1 d U . .
H66A H 0.1440 0.3425 0.4882 0.088 Uiso 1 1 calc R . .
H66B H 0.1769 0.4504 0.4647 0.088 Uiso 1 1 calc R . .
H66C H 0.0477 0.4180 0.4642 0.088 Uiso 1 1 calc R . .
C67 C 0.0329(7) 0.3753(8) 0.6125(6) 0.040(2) Uani 1 1 d U . .
H67A H -0.0429 0.3822 0.5904 0.061 Uiso 1 1 calc R . .
H67B H 0.0317 0.3914 0.6664 0.061 Uiso 1 1 calc R . .
H67C H 0.0586 0.3085 0.6064 0.061 Uiso 1 1 calc R . .
C68 C 0.5321(7) 0.2923(8) 0.7803(5) 0.018(2) Uani 1 1 d U . .
C69 C 0.6125(8) 0.2681(8) 0.7242(6) 0.024(2) Uani 1 1 d U . .
C70 C 0.5794(9) 0.2565(8) 0.6487(5) 0.030(2) Uani 1 1 d U . .
H70 H 0.5024 0.2631 0.6344 0.036 Uiso 1 1 calc R . .
C71 C 0.6582(9) 0.2351(9) 0.5938(5) 0.039(3) Uani 1 1 d U . .
H71 H 0.6360 0.2320 0.5420 0.047 Uiso 1 1 calc R . .
C72 C 0.7713(8) 0.2182(9) 0.6162(6) 0.042(3) Uani 1 1 d U . .
H72 H 0.8249 0.1999 0.5799 0.050 Uiso 1 1 calc R . .
C73 C 0.8018(7) 0.2280(8) 0.6880(6) 0.038(2) Uani 1 1 d U . .
H73 H 0.8783 0.2178 0.7024 0.046 Uiso 1 1 calc R . .
C74 C 0.7254(8) 0.2529(8) 0.7432(5) 0.028(2) Uani 1 1 d U . .
H74 H 0.7504 0.2594 0.7943 0.034 Uiso 1 1 calc R . .
N1 N 0.2266(6) 0.1482(6) 0.1779(4) 0.0155(16) Uani 1 1 d U . .
N2 N 0.0686(6) 0.2796(6) 0.0027(4) 0.0142(16) Uani 1 1 d U . .
N3 N 0.2774(6) 0.4492(6) 0.8207(4) 0.0160(16) Uani 1 1 d U . .
N4 N 0.4321(6) 0.3147(6) 0.9973(4) 0.0151(16) Uani 1 1 d U . .
N5 N 0.1440(6) 0.1703(6) -0.0923(4) 0.0144(16) Uani 1 1 d U . .
N6 N 0.3586(6) 0.4211(6) 1.0900(4) 0.0156(16) Uani 1 1 d U . .
Pt1 Pt 0.13649(3) 0.214687(15) 0.095051(18) 0.01862(11) Uani 1 1 d U . .
Pt2 Pt 0.36500(3) 0.381348(16) 0.904300(19) 0.01928(11) Uani 1 1 d U . .

loop_
_atom_site_aniso_label
_atom_site_aniso_U_11
_atom_site_aniso_U_22
_atom_site_aniso_U_33
_atom_site_aniso_U_23
_atom_site_aniso_U_13
_atom_site_aniso_U_12
C1 0.013(4) 0.014(5) 0.015(3) -0.004(3) -0.001(3) -0.007(3)
C2 0.015(4) 0.021(6) 0.020(4) 0.002(4) -0.006(3) -0.003(4)
C3 0.009(4) 0.019(5) 0.016(3) 0.001(4) 0.002(3) 0.001(3)
C4 0.024(5) 0.014(5) 0.015(4) -0.007(4) -0.010(3) 0.001(4)
C5 0.025(5) 0.027(6) 0.024(5) 0.004(4) 0.001(4) 0.006(4)
C6 0.032(5) 0.016(6) 0.035(5) 0.011(4) 0.002(5) 0.010(4)
C7 0.020(4) 0.027(4) 0.030(4) 0.017(3) -0.011(3) 0.002(3)
C8 0.015(4) 0.031(6) 0.014(4) 0.011(4) 0.000(4) 0.003(4)
C9 0.017(4) 0.016(5) 0.017(4) 0.007(3) -0.003(4) -0.001(4)
C10 0.027(5) 0.008(5) 0.014(4) 0.005(3) -0.004(3) 0.008(4)
C11 0.019(4) 0.016(5) 0.027(4) 0.002(4) -0.002(4) 0.004(3)
C12 0.032(5) 0.028(6) 0.044(5) -0.012(5) -0.012(4) -0.001(5)
C13 0.060(6) 0.034(6) 0.012(5) -0.014(4) -0.007(4) 0.003(5)
C14 0.043(6) 0.037(7) 0.026(5) 0.004(5) 0.012(5) -0.008(5)
C15 0.028(5) 0.030(6) 0.021(4) 0.005(4) -0.006(4) -0.002(4)
C16 0.014(4) 0.023(5) 0.009(3) 0.008(3) 0.004(3) -0.002(3)
C17 0.021(5) 0.030(6) 0.014(4) -0.007(4) 0.001(4) 0.002(4)
C18 0.027(5) 0.025(6) 0.026(5) -0.013(4) 0.003(4) 0.004(4)
C19 0.014(4) 0.021(5) 0.023(4) -0.003(4) -0.004(4) 0.002(4)
C20 0.015(4) 0.014(4) 0.011(3) -0.003(3) 0.000(3) -0.005(3)
C21 0.017(4) 0.022(6) 0.013(4) 0.001(3) 0.002(3) -0.002(4)
C22 0.017(4) 0.018(5) 0.013(4) 0.006(4) 0.003(3) 0.009(4)
C23 0.017(4) 0.023(5) 0.018(3) 0.004(3) 0.000(3) 0.001(3)
C24 0.024(4) 0.018(5) 0.009(3) 0.002(3) -0.004(3) -0.007(3)
C25 0.020(4) 0.019(5) 0.016(3) -0.004(3) 0.005(3) -0.003(3)
C26 0.023(4) 0.044(6) 0.020(4) 0.001(4) -0.005(3) 0.012(4)
C27 0.028(4) 0.061(5) 0.020(4) 0.006(4) -0.005(3) 0.004(4)
C28 0.043(5) 0.051(6) 0.025(5) -0.010(4) -0.014(4) -0.017(5)
C29 0.036(4) 0.033(4) 0.011(3) -0.008(3) -0.005(3) 0.002(3)
C30 0.028(4) 0.054(5) 0.015(4) -0.002(3) 0.001(3) 0.003(4)
C31 0.055(6) 0.068(7) 0.016(4) 0.003(4) -0.001(4) 0.019(5)
C32 0.041(5) 0.041(5) 0.033(5) 0.009(4) 0.002(4) -0.005(4)
C33 0.021(4) 0.019(6) 0.023(5) -0.008(4) -0.001(4) 0.009(4)
C34 0.019(4) 0.012(5) 0.021(4) 0.001(4) 0.000(3) -0.004(4)
C35 0.020(4) 0.023(5) 0.032(4) 0.001(4) -0.001(3) -0.006(4)
C36 0.046(5) 0.043(6) 0.013(4) -0.015(4) 0.007(3) 0.002(5)
C37 0.031(4) 0.037(6) 0.043(5) -0.010(5) 0.023(4) -0.003(4)
C38 0.016(4) 0.045(6) 0.036(4) -0.008(4) 0.002(3) -0.003(4)
C39 0.016(4) 0.046(6) 0.023(4) -0.005(4) -0.003(3) 0.009(4)
C40 0.026(5) 0.019(5) 0.020(4) -0.007(4) -0.002(4) 0.007(4)
C41 0.029(5) 0.026(6) 0.034(5) -0.002(4) -0.003(5) 0.014(5)
C42 0.026(2) 0.027(2) 0.027(2) 0.0006(10) 0.0004(10) 0.0004(10)
C43 0.028(5) 0.012(5) 0.024(5) -0.002(4) -0.003(4) -0.005(4)
C44 0.008(4) 0.015(4) 0.023(4) -0.002(3) 0.000(4) -0.005(3)
C45 0.025(5) 0.022(6) 0.014(4) -0.009(4) -0.003(3) 0.003(4)
C46 0.029(5) 0.025(6) 0.026(5) -0.005(4) -0.007(4) 0.001(4)
C47 0.048(6) 0.043(8) 0.029(5) -0.013(5) -0.022(5) 0.000(5)
C48 0.069(7) 0.043(7) 0.017(5) -0.004(5) -0.016(5) 0.015(5)
C49 0.057(6) 0.033(6) 0.014(4) 0.006(4) 0.004(4) 0.019(5)
C50 0.038(5) 0.020(5) 0.017(4) -0.003(4) 0.007(4) 0.001(4)
C51 0.014(4) 0.011(4) 0.026(4) -0.008(4) -0.008(4) 0.004(3)
C52 0.027(5) 0.027(6) 0.008(4) -0.005(4) 0.003(4) 0.011(4)
C53 0.025(5) 0.037(7) 0.026(5) -0.006(5) -0.003(4) 0.022(5)
C54 0.023(5) 0.015(5) 0.028(4) 0.004(4) 0.000(4) 0.012(4)
C55 0.010(4) 0.022(5) 0.027(4) -0.004(4) -0.005(4) 0.004(4)
C56 0.024(5) 0.007(5) 0.023(4) 0.000(3) -0.007(4) -0.003(4)
C57 0.018(5) 0.034(6) 0.030(4) -0.009(5) -0.010(4) -0.001(4)
C58 0.018(4) 0.016(4) 0.026(4) 0.001(3) -0.013(3) -0.003(3)
C59 0.024(4) 0.019(5) 0.019(3) 0.007(3) -0.003(3) -0.010(3)
C60 0.008(4) 0.026(5) 0.020(4) -0.001(3) -0.006(3) -0.006(3)
C61 0.034(5) 0.027(5) 0.030(4) 0.001(4) -0.017(3) 0.005(4)
C62 0.036(4) 0.052(5) 0.018(3) 0.012(4) -0.011(3) -0.002(4)
C63 0.037(5) 0.067(7) 0.026(5) 0.023(5) 0.000(4) -0.004(5)
C64 0.030(4) 0.050(5) 0.015(3) 0.001(4) -0.001(3) 0.000(4)
C65 0.031(4) 0.058(5) 0.019(4) -0.008(4) -0.008(3) -0.001(4)
C66 0.062(7) 0.091(8) 0.023(4) -0.017(5) -0.019(4) 0.023(6)
C67 0.032(5) 0.033(5) 0.056(6) -0.008(5) -0.014(4) -0.001(4)
C68 0.016(4) 0.020(6) 0.018(4) 0.002(4) -0.007(3) -0.007(4)
C69 0.022(4) 0.019(5) 0.029(5) 0.003(4) 0.000(3) 0.008(4)
C70 0.036(5) 0.030(6) 0.024(4) -0.008(4) 0.000(3) 0.008(4)
C71 0.050(5) 0.039(6) 0.027(5) -0.007(4) 0.004(4) 0.000(5)
C72 0.041(5) 0.038(6) 0.049(5) -0.018(5) 0.029(4) -0.016(5)
C73 0.020(4) 0.034(5) 0.060(6) -0.004(5) 0.008(4) 0.000(4)
C74 0.034(4) 0.025(5) 0.024(5) 0.001(4) -0.001(3) -0.003(4)
N1 0.018(4) 0.016(4) 0.012(3) 0.001(3) -0.003(3) 0.007(3)
N2 0.011(4) 0.016(4) 0.015(3) 0.000(3) -0.001(3) -0.001(3)
N3 0.011(3) 0.022(5) 0.014(3) 0.000(3) -0.004(3) -0.006(3)
N4 0.011(4) 0.012(4) 0.021(3) -0.001(3) -0.006(3) -0.002(3)
N5 0.016(4) 0.011(4) 0.016(3) -0.002(3) 0.004(3) 0.003(3)
N6 0.018(4) 0.019(4) 0.009(3) -0.003(3) -0.005(3) 0.003(3)
Pt1 0.0172(2) 0.0202(3) 0.0184(2) -0.0020(2) -0.00116(17) 0.0009(2)
Pt2 0.0168(2) 0.0192(3) 0.0217(2) -0.0015(2) -0.00184(18) 0.0004(2)

loop_
_atom_type_symbol
_atom_type_description
_atom_type_scat_dispersion_real
_atom_type_scat_dispersion_imag
_atom_type_scat_source
C C 0.0033 0.0016 'International Tables Vol C Tables 4.2.6.8 and 6.1.1.4'
H H 0.0000 0.0000 'International Tables Vol C Tables 4.2.6.8 and 6.1.1.4'
N N 0.0061 0.0033 'International Tables Vol C Tables 4.2.6.8 and 6.1.1.4'
Pt Pt -1.7033 8.3905 'International Tables Vol C Tables 4.2.6.8 and 6.1.1.4'

loop_
_geom_angle_atom_site_label_1
_geom_angle_atom_site_label_2
_geom_angle_atom_site_label_3
_geom_angle
_geom_angle_site_symmetry_1
_geom_angle_site_symmetry_3
_geom_angle_publ_flag
C20 C1 C16 116.5(9) . . ?
C20 C1 Pt1 115.7(7) . . ?
C16 C1 Pt1 126.2(7) . . ?
C33 C2 Pt1 168.3(9) . . ?
C51 C3 C55 119.4(9) . . ?
C51 C3 Pt2 127.0(7) . . ?
C55 C3 Pt2 113.0(7) . . ?
C68 C4 Pt2 169.5(9) . . ?
N2 C5 C6 124.4(9) . . ?
C7 C6 C5 116.9(10) . . ?
C8 C7 C6 121.3(9) . . ?
C7 C8 C9 120.9(9) . . ?
N5 C9 N2 124.7(8) . . ?
N5 C9 C8 117.7(8) . . ?
N2 C9 C8 117.6(9) . . ?
C11 C10 C15 120.6(9) . . ?
C11 C10 N5 120.6(8) . . ?
C15 C10 N5 118.6(9) . . ?
C10 C11 C12 119.9(9) . . ?
C13 C12 C11 120.2(9) . . ?
C12 C13 C14 118.4(9) . . ?
C15 C14 C13 119.0(10) . . ?
C14 C15 C10 121.6(10) . . ?
C17 C16 C1 119.5(9) . . ?
C17 C16 N5 119.6(8) . . ?
C1 C16 N5 120.9(9) . . ?
C16 C17 C18 121.8(9) . . ?
C19 C18 C17 122.1(10) . . ?
C18 C19 C20 115.4(9) . . ?
C19 C20 C1 124.6(8) . . ?
C19 C20 C21 122.0(9) . . ?
C1 C20 C21 113.4(9) . . ?
N1 C21 C22 121.5(8) . . ?
N1 C21 C20 113.3(8) . . ?
C22 C21 C20 125.1(9) . . ?
C23 C22 C21 118.2(9) . . ?
C22 C23 C24 119.6(8) . . ?
C22 C23 C26 121.4(9) . . ?
C24 C23 C26 119.1(8) . . ?
C25 C24 C23 119.8(8) . . ?
C25 C24 C29 123.8(8) . . ?
C23 C24 C29 116.5(7) . . ?
C24 C25 N1 123.0(8) . . ?
C23 C26 C27 109.5(8) . . ?
C26 C27 C30 111.8(7) . . ?
C26 C27 C28 109.7(8) . . ?
C30 C27 C28 87.9(7) . . ?
C27 C28 C29 85.8(7) . . ?
C24 C29 C30 109.9(7) . . ?
C24 C29 C28 105.5(7) . . ?
C30 C29 C28 86.4(7) . . ?
C32 C30 C31 109.5(8) . . ?
C32 C30 C27 118.7(8) . . ?
C31 C30 C27 112.7(7) . . ?
C32 C30 C29 117.6(7) . . ?
C31 C30 C29 110.2(7) . . ?
C27 C30 C29 86.3(6) . . ?
C2 C33 C34 176.0(12) . . ?
C35 C34 C39 119.3(9) . . ?
C35 C34 C33 121.8(9) . . ?
C39 C34 C33 118.7(8) . . ?
C34 C35 C36 120.5(9) . . ?
C37 C36 C35 121.2(8) . . ?
C36 C37 C38 119.0(8) . . ?
C37 C38 C39 121.3(8) . . ?
C38 C39 C34 118.6(9) . . ?
C41 C40 N4 126.5(8) . . ?
C40 C41 C42 117.7(10) . . ?
C43 C42 C41 117.9(10) . . ?
C42 C43 C44 121.8(9) . . ?
N4 C44 N6 122.0(9) . . ?
N4 C44 C43 120.4(9) . . ?
N6 C44 C43 117.6(8) . . ?
C46 C45 C50 121.6(9) . . ?
C46 C45 N6 118.4(9) . . ?
C50 C45 N6 120.0(9) . . ?
C45 C46 C47 117.7(10) . . ?
C48 C47 C46 120.9(11) . . ?
C49 C48 C47 122.5(11) . . ?
C48 C49 C50 121.3(11) . . ?
C45 C50 C49 115.8(10) . . ?
C3 C51 N6 121.3(9) . . ?
C3 C51 C52 118.5(9) . . ?
N6 C51 C52 120.0(8) . . ?
C53 C52 C51 120.5(8) . . ?
C52 C53 C54 120.1(10) . . ?
C55 C54 C53 121.0(10) . . ?
C54 C55 C3 120.4(9) . . ?
C54 C55 C56 124.4(9) . . ?
C3 C55 C56 115.1(9) . . ?
N3 C56 C57 119.8(9) . . ?
N3 C56 C55 114.7(8) . . ?
C57 C56 C55 125.5(9) . . ?
C56 C57 C58 121.8(10) . . ?
C57 C58 C59 117.0(9) . . ?
C57 C58 C61 124.4(9) . . ?
C59 C58 C61 118.5(8) . . ?
C58 C59 C60 118.7(8) . . ?
C58 C59 C64 116.8(8) . . ?
C60 C59 C64 124.4(9) . . ?
N3 C60 C59 122.8(9) . . ?
C58 C61 C62 109.9(8) . . ?
C61 C62 C63 108.6(7) . . ?
C61 C62 C65 110.7(7) . . ?
C63 C62 C65 87.5(7) . . ?
C64 C63 C62 87.1(7) . . ?
C63 C64 C59 106.8(8) . . ?
C63 C64 C65 88.4(7) . . ?
C59 C64 C65 107.9(6) . . ?
C67 C65 C66 108.7(9) . . ?
C67 C65 C62 118.8(8) . . ?
C66 C65 C62 111.1(8) . . ?
C67 C65 C64 120.6(7) . . ?
C66 C65 C64 111.5(7) . . ?
C62 C65 C64 84.4(6) . . ?
C4 C68 C69 176.9(11) . . ?
C74 C69 C70 117.6(9) . . ?
C74 C69 C68 121.5(9) . . ?
C70 C69 C68 120.9(9) . . ?
C69 C70 C71 120.8(9) . . ?
C70 C71 C72 119.3(9) . . ?
C73 C72 C71 119.5(9) . . ?
C72 C73 C74 122.0(9) . . ?
C73 C74 C69 120.6(9) . . ?
C21 N1 C25 117.9(7) . . ?
C21 N1 Pt1 116.3(6) . . ?
C25 N1 Pt1 125.0(6) . . ?
C5 N2 C9 118.7(8) . . ?
C5 N2 Pt1 115.9(6) . . ?
C9 N2 Pt1 125.3(6) . . ?
C60 N3 C56 119.7(8) . . ?
C60 N3 Pt2 125.8(7) . . ?
C56 N3 Pt2 114.5(6) . . ?
C44 N4 C40 115.7(8) . . ?
C44 N4 Pt2 127.0(7) . . ?
C40 N4 Pt2 117.3(6) . . ?
C9 N5 C16 128.5(8) . . ?
C9 N5 C10 115.8(8) . . ?
C16 N5 C10 115.6(8) . . ?
C44 N6 C51 129.9(8) . . ?
C44 N6 C45 115.8(8) . . ?
C51 N6 C45 114.2(8) . . ?
C1 Pt1 N2 92.5(3) . . ?
C1 Pt1 N1 80.3(3) . . ?
N2 Pt1 N1 171.0(3) . . ?
C1 Pt1 C2 168.0(4) . . ?
N2 Pt1 C2 95.2(3) . . ?
N1 Pt1 C2 92.8(3) . . ?
C3 Pt2 N3 82.2(3) . . ?
C3 Pt2 N4 91.0(3) . . ?
N3 Pt2 N4 171.6(3) . . ?
C3 Pt2 C4 168.7(4) . . ?
N3 Pt2 C4 91.9(3) . . ?
N4 Pt2 C4 95.6(3) . . ?

loop_
_geom_bond_atom_site_label_1
_geom_bond_atom_site_label_2
_geom_bond_distance
_geom_bond_site_symmetry_2
_geom_bond_publ_flag
C1 C20 1.391(13) . ?
C1 C16 1.416(13) . ?
C1 Pt1 1.994(9) . ?
C2 C33 1.199(12) . ?
C2 Pt1 2.049(10) . ?
C3 C51 1.374(14) . ?
C3 C55 1.424(13) . ?
C3 Pt2 1.986(9) . ?
C4 C68 1.196(12) . ?
C4 Pt2 2.053(9) . ?
C5 N2 1.345(13) . ?
C5 C6 1.400(13) . ?
C6 C7 1.364(13) . ?
C7 C8 1.349(15) . ?
C8 C9 1.444(12) . ?
C9 N5 1.380(11) . ?
C9 N2 1.382(11) . ?
C10 C11 1.365(13) . ?
C10 C15 1.376(13) . ?
C10 N5 1.433(11) . ?
C11 C12 1.399(13) . ?
C12 C13 1.402(13) . ?
C13 C14 1.437(14) . ?
C14 C15 1.368(14) . ?
C16 C17 1.351(14) . ?
C16 N5 1.443(11) . ?
C17 C18 1.377(14) . ?
C18 C19 1.369(13) . ?
C19 C20 1.395(14) . ?
C20 C21 1.485(11) . ?
C21 N1 1.363(11) . ?
C21 C22 1.398(12) . ?
C22 C23 1.394(12) . ?
C23 C24 1.399(13) . ?
C23 C26 1.534(12) . ?
C24 C25 1.320(12) . ?
C24 C29 1.529(10) . ?
C25 N1 1.387(10) . ?
C26 C27 1.534(12) . ?
C27 C30 1.544(11) . ?
C27 C28 1.558(15) . ?
C28 C29 1.574(12) . ?
C29 C30 1.571(11) . ?
C30 C32 1.501(12) . ?
C30 C31 1.522(10) . ?
C33 C34 1.460(12) . ?
C34 C35 1.366(13) . ?
C34 C39 1.407(12) . ?
C35 C36 1.394(12) . ?
C36 C37 1.359(13) . ?
C37 C38 1.374(12) . ?
C38 C39 1.405(11) . ?
C40 C41 1.306(13) . ?
C40 N4 1.381(12) . ?
C41 C42 1.401(12) . ?
C42 C43 1.359(15) . ?
C43 C44 1.384(13) . ?
C44 N4 1.344(11) . ?
C44 N6 1.382(11) . ?
C45 C46 1.378(13) . ?
C45 C50 1.390(13) . ?
C45 N6 1.474(11) . ?
C46 C47 1.377(13) . ?
C47 C48 1.318(15) . ?
C48 C49 1.306(17) . ?
C49 C50 1.412(14) . ?
C51 N6 1.416(11) . ?
C51 C52 1.451(13) . ?
C52 C53 1.366(13) . ?
C53 C54 1.373(13) . ?
C54 C55 1.374(14) . ?
C55 C56 1.453(13) . ?
C56 N3 1.362(11) . ?
C56 C57 1.376(13) . ?
C57 C58 1.387(13) . ?
C58 C59 1.391(13) . ?
C58 C61 1.504(13) . ?
C59 C60 1.403(12) . ?
C59 C64 1.510(11) . ?
C60 N3 1.310(10) . ?
C61 C62 1.539(13) . ?
C62 C63 1.548(12) . ?
C62 C65 1.569(14) . ?
C63 C64 1.516(14) . ?
C64 C65 1.575(10) . ?
C65 C67 1.507(13) . ?
C65 C66 1.543(11) . ?
C68 C69 1.434(13) . ?
C69 C74 1.393(13) . ?
C69 C70 1.393(13) . ?
C70 C71 1.395(13) . ?
C71 C72 1.413(13) . ?
C72 C73 1.320(13) . ?
C73 C74 1.392(12) . ?
N1 Pt1 2.019(7) . ?
N2 Pt1 2.018(7) . ?
N3 Pt2 2.022(7) . ?
N4 Pt2 2.034(7) . ?
